data_4025217
loop_
_publ_author_name
'Jeff R. Henderson'
'Julian P. Chesterman'
'Masood Parvez'
'Brian A. Keay'

_publ_contact_author
;
    Masood Parvez
    Department of Chemistry
    University of Calgary
    2500 University Drive N.W.
    Calgary, Alberta, Canada T2N 1N4  
;
_publ_contact_author_email ' parvez@ucalgary.ca '
_publ_contact_author_fax ' (403)289-9488 '
_publ_contact_author_phone ' (403)220-5348 '
_publ_section_title
;
 Diastereoselective Diels-Alder Reactions with an Allenyl-Containing
 Spiro-Amido Chiral Auxiliary
;
_journal_name_full 'Journal of Organic Chemistry'
_journal_page_first 988
_journal_page_last 991
_journal_paper_doi 10.1021/jo902556b
_journal_volume 75
_journal_year 2010
_chemical_formula_moiety 'C24 H35 N O3'
_chemical_formula_sum 'C24 H35 N O3'
_chemical_formula_weight 385.55
_chemical_name_systematic
;
 ?
;
_space_group_IT_number 14
_symmetry_cell_setting monoclinic
_symmetry_space_group_name_Hall '-P 2ybc'
_symmetry_space_group_name_H-M 'P 1 21/c 1'
_atom_sites_solution_hydrogens geom
_atom_sites_solution_primary direct
_atom_sites_solution_secondary difmap
_audit_creation_method SHELXL-97
_cell_angle_alpha 90.00
_cell_angle_beta 93.122(2)
_cell_angle_gamma 90.00
_cell_formula_units_Z 8
_cell_length_a 20.4898(7)
_cell_length_b 19.6511(7)
_cell_length_c 10.7957(3)
_cell_measurement_reflns_used 9354
_cell_measurement_temperature 173(2)
_cell_measurement_theta_max 27.5
_cell_measurement_theta_min 1.0
_cell_volume 4340.4(2)
_computing_cell_refinement 'HKL DENZO (Otwinowski & Minor, 1997)'
_computing_data_collection 'COLLECT (Hooft, 1998)'
_computing_data_reduction 'SCALEPACK (Otwinowski & Minor, 1997)'
_computing_molecular_graphics 'ORTEP-3 (Farrugia, 1997)'
_computing_publication_material 'SHELXL-97 (Sheldrick, 2008)'
_computing_structure_refinement 'SHELXL-97 (Sheldrick, 2008)'
_computing_structure_solution 'SIR92 (Altomare et al., 1991)'
_diffrn_ambient_temperature 173(2)
_diffrn_measured_fraction_theta_full 0.968
_diffrn_measured_fraction_theta_max 0.968
_diffrn_measurement_device_type 'Bruker APEX2 CCD'
_diffrn_measurement_method ' \w and \f '
_diffrn_radiation_monochromator graphite
_diffrn_radiation_source 'fine-focus sealed tube'
_diffrn_radiation_type MoK\a
_diffrn_radiation_wavelength 0.71073
_diffrn_reflns_av_R_equivalents 0.0372
_diffrn_reflns_av_sigmaI/netI 0.0477
_diffrn_reflns_limit_h_max 26
_diffrn_reflns_limit_h_min -26
_diffrn_reflns_limit_k_max 25
_diffrn_reflns_limit_k_min -25
_diffrn_reflns_limit_l_max 13
_diffrn_reflns_limit_l_min -13
_diffrn_reflns_number 17532
_diffrn_reflns_theta_full 27.41
_diffrn_reflns_theta_max 27.41
_diffrn_reflns_theta_min 2.15
_diffrn_standards_number 0
_exptl_absorpt_coefficient_mu 0.076
_exptl_absorpt_correction_T_max 0.9947
_exptl_absorpt_correction_T_min 0.9849
_exptl_absorpt_correction_type multi-scan
_exptl_absorpt_process_details 'SORTAV: (Blessing, 1997)'
_exptl_crystal_colour colorless
_exptl_crystal_density_diffrn 1.180
_exptl_crystal_density_method 'not measured'
_exptl_crystal_description needle
_exptl_crystal_F_000 1680
_exptl_crystal_size_max 0.20
_exptl_crystal_size_mid 0.08
_exptl_crystal_size_min 0.07
_refine_diff_density_max 0.840
_refine_diff_density_min -0.305
_refine_diff_density_rms 0.084
_refine_ls_extinction_method none
_refine_ls_goodness_of_fit_ref 1.140
_refine_ls_hydrogen_treatment constr
_refine_ls_matrix_type full
_refine_ls_number_parameters 511
_refine_ls_number_reflns 9545
_refine_ls_number_restraints 0
_refine_ls_restrained_S_all 1.140
_refine_ls_R_factor_all 0.1412
_refine_ls_R_factor_gt 0.1035
_refine_ls_shift/su_max 0.001
_refine_ls_shift/su_mean 0.000
_refine_ls_structure_factor_coef Fsqd
_refine_ls_weighting_details 'calc w=1/[\s^2^(Fo^2^)+(0.1132P)^2^+6.3184P] where P=(Fo^2^+2Fc^2^)/3'
_refine_ls_weighting_scheme calc
_refine_ls_wR_factor_gt 0.2455
_refine_ls_wR_factor_ref 0.2781
_reflns_number_gt 6741
_reflns_number_total 9545
_reflns_threshold_expression >2sigma(I)
_cod_data_source_file jo902556b_si_005.cif
_cod_data_source_block Compound_I
_cod_depositor_comments
;
The following automatic conversions were performed:

'_symmetry_cell_setting' value 'Monoclinic' changed to 'monoclinic'
according to the built-in table from CIF Core dictionary named
'cif_core.dic' version 2.4.1 from 2010-06-29.

Automatic conversion script
Id: cif_fix_values 1646 2011-03-28 12:23:43Z adriana 
;
_cod_original_sg_symbol_H-M 'P 21/c'
_cod_database_code 4025217

loop_
_symmetry_equiv_pos_as_xyz
'x, y, z'
'-x, y+1/2, -z+1/2'
'-x, -y, -z'
'x, -y-1/2, z-1/2'

loop_
_atom_site_label
_atom_site_type_symbol
_atom_site_fract_x
_atom_site_fract_y
_atom_site_fract_z
_atom_site_U_iso_or_equiv
_atom_site_adp_type
_atom_site_occupancy
_atom_site_symmetry_multiplicity
_atom_site_calc_flag
_atom_site_refinement_flags
_atom_site_disorder_assembly
_atom_site_disorder_group
O1 O -0.10180(11) 0.26288(11) 0.91143(19) 0.0284(5) Uani 1 1 d . . .
O2 O -0.11543(13) 0.20150(13) 1.0840(2) 0.0400(6) Uani 1 1 d . . .
O3 O 0.06221(12) 0.21999(12) 0.6877(2) 0.0366(6) Uani 1 1 d . . .
O4 O -0.50776(10) 0.23287(11) 0.87532(18) 0.0262(5) Uani 1 1 d . . .
O5 O -0.49704(12) 0.29913(13) 0.7084(2) 0.0380(6) Uani 1 1 d . . .
O6 O -0.67040(12) 0.27940(12) 1.0920(2) 0.0349(6) Uani 1 1 d . . .
N1 N 0.04591(13) 0.26935(13) 0.8713(2) 0.0276(6) Uani 1 1 d . . .
H1N H 0.0532 0.2685 0.9524 0.033 Uiso 1 1 calc R . .
N2 N -0.65651(13) 0.22681(13) 0.9102(2) 0.0266(6) Uani 1 1 d . . .
H2N H -0.6643 0.2270 0.8293 0.032 Uiso 1 1 calc R . .
C1 C -0.07310(15) 0.31719(16) 0.9886(3) 0.0257(6) Uani 1 1 d . . .
H1 H -0.0457 0.2989 1.0605 0.031 Uiso 1 1 calc R . .
C2 C -0.12679(17) 0.36431(18) 1.0303(3) 0.0362(8) Uani 1 1 d . . .
H2A H -0.1107 0.3925 1.1016 0.043 Uiso 1 1 calc R . .
H2B H -0.1651 0.3378 1.0548 0.043 Uiso 1 1 calc R . .
C3 C -0.14498(18) 0.4091(2) 0.9175(4) 0.0447(9) Uani 1 1 d . . .
H3A H -0.1538 0.4563 0.9438 0.054 Uiso 1 1 calc R . .
H3B H -0.1844 0.3911 0.8714 0.054 Uiso 1 1 calc R . .
C4 C -0.08572(16) 0.40710(18) 0.8358(3) 0.0322(7) Uani 1 1 d . . .
H4A H -0.0686 0.4536 0.8234 0.039 Uiso 1 1 calc R . .
H4B H -0.0982 0.3872 0.7537 0.039 Uiso 1 1 calc R . .
C5 C -0.03362(14) 0.36249(15) 0.9052(3) 0.0234(6) Uani 1 1 d . . .
C6 C 0.01584(16) 0.40580(16) 0.9816(3) 0.0302(7) Uani 1 1 d . . .
H6A H 0.0357 0.3792 1.0519 0.036 Uiso 1 1 calc R . .
H6B H -0.0055 0.4466 1.0148 0.036 Uiso 1 1 calc R . .
C7 C 0.06781(19) 0.4263(2) 0.8916(4) 0.0488(10) Uani 1 1 d . . .
H7A H 0.0638 0.4752 0.8707 0.059 Uiso 1 1 calc R . .
H7B H 0.1121 0.4179 0.9296 0.059 Uiso 1 1 calc R . .
C8 C 0.05639(17) 0.38340(18) 0.7763(3) 0.0348(8) Uani 1 1 d . . .
H8A H 0.0981 0.3641 0.7501 0.042 Uiso 1 1 calc R . .
H8B H 0.0365 0.4110 0.7074 0.042 Uiso 1 1 calc R . .
C9 C 0.00951(15) 0.32635(16) 0.8124(3) 0.0257(6) Uani 1 1 d . . .
H9 H -0.0176 0.3103 0.7382 0.031 Uiso 1 1 calc R . .
C10 C -0.12078(15) 0.20724(15) 0.9727(3) 0.0254(6) Uani 1 1 d . . .
C11 C -0.14824(15) 0.15333(16) 0.8844(3) 0.0258(6) Uani 1 1 d . . .
H11 H -0.1186 0.1494 0.8142 0.031 Uiso 1 1 calc R . .
C12 C -0.21672(15) 0.17060(18) 0.8303(3) 0.0299(7) Uani 1 1 d . . .
C13 C -0.26381(17) 0.1125(2) 0.8475(3) 0.0398(8) Uani 1 1 d . . .
H13 H -0.3086 0.1237 0.8120 0.048 Uiso 1 1 calc R . .
C14 C -0.2362(2) 0.0491(2) 0.7857(4) 0.0530(11) Uani 1 1 d . . .
H14A H -0.2669 0.0106 0.7929 0.064 Uiso 1 1 calc R . .
H14B H -0.2314 0.0581 0.6965 0.064 Uiso 1 1 calc R . .
C15 C -0.1696(2) 0.0302(2) 0.8478(4) 0.0494(10) Uani 1 1 d . . .
H15A H -0.1360 0.0297 0.7852 0.059 Uiso 1 1 calc R . .
H15B H -0.1717 -0.0158 0.8848 0.059 Uiso 1 1 calc R . .
C16 C -0.15120(16) 0.08267(17) 0.9491(3) 0.0332(7) Uani 1 1 d . . .
H16 H -0.1084 0.0711 0.9930 0.040 Uiso 1 1 calc R . .
C17 C -0.20535(18) 0.08381(19) 1.0381(3) 0.0375(8) Uani 1 1 d . . .
H17 H -0.1984 0.0748 1.1242 0.045 Uiso 1 1 calc R . .
C18 C -0.26406(18) 0.0986(2) 0.9848(3) 0.0419(9) Uani 1 1 d . . .
H18 H -0.3027 0.1002 1.0297 0.050 Uiso 1 1 calc R . .
C19 C -0.23327(19) 0.2281(2) 0.7723(3) 0.0444(9) Uani 1 1 d . . .
H19A H -0.2767 0.2344 0.7388 0.053 Uiso 1 1 calc R . .
H19B H -0.2017 0.2630 0.7641 0.053 Uiso 1 1 calc R . .
C20 C 0.06828(15) 0.21825(16) 0.8014(3) 0.0275(7) Uani 1 1 d . . .
C21 C 0.09787(16) 0.15623(17) 0.8712(3) 0.0320(7) Uani 1 1 d . . .
C22 C 0.14207(18) 0.1767(2) 0.9836(3) 0.0403(8) Uani 1 1 d . . .
H22A H 0.1612 0.1358 1.0229 0.048 Uiso 1 1 calc R . .
H22B H 0.1163 0.2011 1.0433 0.048 Uiso 1 1 calc R . .
H22C H 0.1771 0.2063 0.9568 0.048 Uiso 1 1 calc R . .
C23 C 0.1378(2) 0.1148(2) 0.7820(4) 0.0568(12) Uani 1 1 d . . .
H23A H 0.1539 0.0733 0.8236 0.068 Uiso 1 1 calc R . .
H23B H 0.1749 0.1420 0.7568 0.068 Uiso 1 1 calc R . .
H23C H 0.1101 0.1026 0.7085 0.068 Uiso 1 1 calc R . .
C24 C 0.0408(2) 0.1131(2) 0.9132(5) 0.0612(13) Uani 1 1 d . . .
H24A H 0.0578 0.0717 0.9541 0.073 Uiso 1 1 calc R . .
H24B H 0.0123 0.1007 0.8409 0.073 Uiso 1 1 calc R . .
H24C H 0.0158 0.1394 0.9715 0.073 Uiso 1 1 calc R . .
C25 C -0.53740(15) 0.18006(15) 0.7957(3) 0.0249(6) Uani 1 1 d . . .
H25 H -0.5653 0.1996 0.7256 0.030 Uiso 1 1 calc R . .
C26 C -0.48448(17) 0.13361(18) 0.7506(3) 0.0357(8) Uani 1 1 d . . .
H26A H -0.4456 0.1603 0.7298 0.043 Uiso 1 1 calc R . .
H26B H -0.5006 0.1081 0.6760 0.043 Uiso 1 1 calc R . .
C27 C -0.46759(18) 0.0846(2) 0.8590(3) 0.0409(9) Uani 1 1 d . . .
H27A H -0.4249 0.0967 0.9005 0.049 Uiso 1 1 calc R . .
H27B H -0.4655 0.0372 0.8289 0.049 Uiso 1 1 calc R . .
C28 C -0.52278(16) 0.09271(17) 0.9493(3) 0.0311(7) Uani 1 1 d . . .
H28A H -0.5398 0.0477 0.9728 0.037 Uiso 1 1 calc R . .
H28B H -0.5067 0.1168 1.0254 0.037 Uiso 1 1 calc R . .
C29 C -0.57637(15) 0.13448(15) 0.8790(3) 0.0232(6) Uani 1 1 d . . .
C30 C -0.62310(18) 0.08808(17) 0.7999(3) 0.0351(8) Uani 1 1 d . . .
H30A H -0.6382 0.1114 0.7223 0.042 Uiso 1 1 calc R . .
H30B H -0.6007 0.0454 0.7782 0.042 Uiso 1 1 calc R . .
C31 C -0.6804(2) 0.0730(3) 0.8788(4) 0.0608(13) Uani 1 1 d . . .
H31A H -0.6834 0.0236 0.8949 0.073 Uiso 1 1 calc R . .
H31B H -0.7218 0.0882 0.8358 0.073 Uiso 1 1 calc R . .
C32 C -0.66845(18) 0.11165(18) 1.0001(3) 0.0381(8) Uani 1 1 d . . .
H32A H -0.6484 0.0816 1.0653 0.046 Uiso 1 1 calc R . .
H32B H -0.7099 0.1302 1.0291 0.046 Uiso 1 1 calc R . .
C33 C -0.62156(14) 0.16936(15) 0.9689(3) 0.0233(6) Uani 1 1 d . . .
H33 H -0.5960 0.1847 1.0453 0.028 Uiso 1 1 calc R . .
C34 C -0.48772(14) 0.28913(15) 0.8179(3) 0.0245(6) Uani 1 1 d . . .
C35 C -0.45435(15) 0.33739(16) 0.9095(3) 0.0261(6) Uani 1 1 d . . .
H35 H -0.4821 0.3419 0.9824 0.031 Uiso 1 1 calc R . .
C36 C -0.38699(15) 0.31218(18) 0.9559(3) 0.0298(7) Uani 1 1 d . . .
C37 C -0.33413(18) 0.3641(2) 0.9347(3) 0.0438(9) Uani 1 1 d . . .
H37 H -0.2899 0.3468 0.9628 0.053 Uiso 1 1 calc R . .
C38 C -0.3521(2) 0.4293(2) 1.0057(4) 0.0555(12) Uani 1 1 d . . .
H38A H -0.3532 0.4192 1.0953 0.067 Uiso 1 1 calc R . .
H38B H -0.3185 0.4647 0.9946 0.067 Uiso 1 1 calc R . .
C39 C -0.4186(2) 0.45552(19) 0.9570(3) 0.0462(10) Uani 1 1 d . . .
H39A H -0.4143 0.5025 0.9256 0.055 Uiso 1 1 calc R . .
H39B H -0.4490 0.4563 1.0252 0.055 Uiso 1 1 calc R . .
C40 C -0.44621(17) 0.40899(16) 0.8518(3) 0.0306(7) Uani 1 1 d . . .
H40 H -0.4888 0.4266 0.8154 0.037 Uiso 1 1 calc R . .
C41 C -0.39616(17) 0.40376(16) 0.7546(3) 0.0324(7) Uani 1 1 d . . .
H41 H -0.4052 0.4156 0.6701 0.039 Uiso 1 1 calc R . .
C42 C -0.33789(18) 0.3809(2) 0.7987(4) 0.0431(9) Uani 1 1 d . . .
H42 H -0.3018 0.3756 0.7480 0.052 Uiso 1 1 calc R . .
C43 C -0.37505(19) 0.2528(2) 1.0118(3) 0.0424(9) Uani 1 1 d . . .
H43A H -0.3318 0.2414 1.0405 0.051 Uiso 1 1 calc R . .
H43B H -0.4098 0.2218 1.0231 0.051 Uiso 1 1 calc R . .
C44 C -0.67690(14) 0.27944(16) 0.9783(3) 0.0250(6) Uani 1 1 d . . .
C45 C -0.70563(15) 0.34113(16) 0.9063(3) 0.0269(6) Uani 1 1 d . . .
C46 C -0.75063(17) 0.32111(19) 0.7946(3) 0.0364(8) Uani 1 1 d . . .
H46A H -0.7667 0.3622 0.7516 0.044 Uiso 1 1 calc R . .
H46B H -0.7878 0.2951 0.8230 0.044 Uiso 1 1 calc R . .
H46C H -0.7263 0.2932 0.7377 0.044 Uiso 1 1 calc R . .
C47 C -0.7437(2) 0.3855(2) 0.9937(3) 0.0447(9) Uani 1 1 d . . .
H47A H -0.7613 0.4252 0.9485 0.054 Uiso 1 1 calc R . .
H47B H -0.7144 0.4006 1.0631 0.054 Uiso 1 1 calc R . .
H47C H -0.7797 0.3590 1.0256 0.054 Uiso 1 1 calc R . .
C48 C -0.64656(18) 0.38107(19) 0.8617(4) 0.0447(9) Uani 1 1 d . . .
H48A H -0.6616 0.4240 0.8238 0.054 Uiso 1 1 calc R . .
H48B H -0.6245 0.3539 0.8003 0.054 Uiso 1 1 calc R . .
H48C H -0.6160 0.3907 0.9325 0.054 Uiso 1 1 calc R . .

loop_
_atom_site_aniso_label
_atom_site_aniso_U_11
_atom_site_aniso_U_22
_atom_site_aniso_U_33
_atom_site_aniso_U_23
_atom_site_aniso_U_13
_atom_site_aniso_U_12
O1 0.0345(12) 0.0275(12) 0.0231(11) 0.0004(9) -0.0009(9) -0.0089(9)
O2 0.0548(15) 0.0391(14) 0.0254(12) 0.0040(10) -0.0043(11) -0.0165(12)
O3 0.0475(14) 0.0353(13) 0.0269(12) -0.0032(10) 0.0026(10) 0.0100(11)
O4 0.0322(11) 0.0257(11) 0.0203(10) 0.0015(8) -0.0008(8) -0.0081(9)
O5 0.0490(14) 0.0389(14) 0.0253(12) 0.0090(10) -0.0055(10) -0.0156(11)
O6 0.0483(14) 0.0333(13) 0.0232(11) -0.0007(9) 0.0020(10) 0.0092(11)
N1 0.0348(14) 0.0251(14) 0.0226(13) -0.0004(10) -0.0007(11) 0.0039(11)
N2 0.0317(14) 0.0240(13) 0.0238(13) -0.0003(10) -0.0016(10) 0.0056(11)
C1 0.0302(15) 0.0263(16) 0.0205(14) -0.0026(11) 0.0000(12) -0.0064(12)
C2 0.0381(18) 0.0358(19) 0.0358(18) -0.0043(15) 0.0132(14) 0.0001(15)
C3 0.0358(19) 0.048(2) 0.051(2) 0.0030(18) 0.0094(17) 0.0084(17)
C4 0.0341(17) 0.0351(18) 0.0275(16) 0.0030(13) 0.0040(13) 0.0086(14)
C5 0.0285(15) 0.0219(14) 0.0198(14) 0.0008(11) 0.0018(11) -0.0028(12)
C6 0.0392(18) 0.0238(16) 0.0278(16) -0.0008(12) 0.0026(13) -0.0052(13)
C7 0.039(2) 0.044(2) 0.066(3) -0.016(2) 0.0196(18) -0.0108(17)
C8 0.0320(17) 0.0329(18) 0.0403(19) 0.0038(15) 0.0099(14) -0.0005(14)
C9 0.0273(15) 0.0228(15) 0.0272(15) 0.0041(12) 0.0032(12) 0.0040(12)
C10 0.0255(14) 0.0240(15) 0.0269(15) -0.0002(12) 0.0031(12) -0.0016(12)
C11 0.0269(15) 0.0290(16) 0.0218(14) -0.0012(12) 0.0031(11) -0.0068(12)
C12 0.0283(15) 0.0395(19) 0.0216(14) -0.0037(13) 0.0002(12) -0.0020(14)
C13 0.0295(17) 0.050(2) 0.0391(19) -0.0002(16) -0.0031(14) -0.0119(16)
C14 0.062(3) 0.054(3) 0.043(2) -0.0155(19) -0.0003(19) -0.024(2)
C15 0.067(3) 0.0292(19) 0.053(2) -0.0080(17) 0.011(2) -0.0046(18)
C16 0.0324(17) 0.0275(17) 0.0395(18) 0.0013(14) -0.0007(14) -0.0004(13)
C17 0.045(2) 0.0358(19) 0.0323(17) 0.0043(14) 0.0047(15) -0.0121(16)
C18 0.0387(19) 0.048(2) 0.040(2) 0.0039(17) 0.0113(16) -0.0128(17)
C19 0.040(2) 0.052(2) 0.040(2) 0.0096(18) -0.0079(16) -0.0022(17)
C20 0.0258(15) 0.0261(16) 0.0312(16) -0.0032(13) 0.0049(12) 0.0004(12)
C21 0.0283(16) 0.0295(17) 0.0379(18) 0.0008(14) -0.0010(13) 0.0042(13)
C22 0.043(2) 0.038(2) 0.039(2) 0.0059(15) -0.0027(16) 0.0077(16)
C23 0.065(3) 0.062(3) 0.043(2) -0.007(2) -0.005(2) 0.039(2)
C24 0.045(2) 0.033(2) 0.105(4) 0.026(2) -0.007(2) -0.0052(18)
C25 0.0321(15) 0.0231(15) 0.0191(14) 0.0003(11) -0.0015(11) -0.0048(12)
C26 0.0417(19) 0.0346(19) 0.0320(17) -0.0024(14) 0.0128(15) 0.0003(15)
C27 0.0403(19) 0.040(2) 0.043(2) 0.0045(16) 0.0113(16) 0.0146(16)
C28 0.0362(17) 0.0309(17) 0.0264(16) 0.0043(13) 0.0044(13) 0.0072(14)
C29 0.0320(15) 0.0177(14) 0.0199(14) 0.0001(11) 0.0013(11) 0.0000(12)
C30 0.050(2) 0.0250(17) 0.0295(16) -0.0004(13) -0.0049(15) -0.0117(15)
C31 0.049(2) 0.050(3) 0.085(3) -0.027(2) 0.022(2) -0.023(2)
C32 0.0389(19) 0.0315(18) 0.045(2) 0.0102(15) 0.0162(16) 0.0004(15)
C33 0.0285(15) 0.0191(14) 0.0223(14) 0.0014(11) 0.0026(11) 0.0045(11)
C34 0.0263(15) 0.0233(15) 0.0240(15) 0.0027(12) 0.0021(11) -0.0028(12)
C35 0.0308(15) 0.0265(16) 0.0211(14) 0.0018(12) 0.0012(12) -0.0072(12)
C36 0.0297(16) 0.0372(18) 0.0222(14) 0.0006(13) -0.0008(12) -0.0081(13)
C37 0.0322(18) 0.056(2) 0.043(2) 0.0121(18) -0.0035(15) -0.0153(17)
C38 0.070(3) 0.055(3) 0.040(2) 0.0039(19) -0.011(2) -0.035(2)
C39 0.073(3) 0.0313(19) 0.0353(19) -0.0039(15) 0.0084(18) -0.0168(18)
C40 0.0386(17) 0.0211(15) 0.0323(16) 0.0001(13) 0.0057(14) -0.0064(13)
C41 0.048(2) 0.0226(16) 0.0272(16) 0.0016(12) 0.0042(14) -0.0112(14)
C42 0.0352(18) 0.051(2) 0.043(2) 0.0071(17) 0.0062(16) -0.0062(17)
C43 0.0393(19) 0.044(2) 0.042(2) 0.0089(17) -0.0132(16) -0.0037(16)
C44 0.0235(14) 0.0237(15) 0.0274(15) -0.0024(12) -0.0006(12) 0.0009(12)
C45 0.0274(15) 0.0243(15) 0.0288(15) 0.0008(12) 0.0005(12) 0.0049(12)
C46 0.0393(19) 0.0350(19) 0.0343(18) 0.0022(14) -0.0023(14) 0.0039(15)
C47 0.050(2) 0.044(2) 0.040(2) -0.0042(16) -0.0014(17) 0.0226(18)
C48 0.0356(19) 0.0296(19) 0.068(3) 0.0134(18) -0.0016(18) -0.0053(15)

loop_
_atom_type_symbol
_atom_type_description
_atom_type_scat_dispersion_real
_atom_type_scat_dispersion_imag
_atom_type_scat_source
C C 0.0033 0.0016 'International Tables Vol C Tables 4.2.6.8 and 6.1.1.4'
H H 0.0000 0.0000 'International Tables Vol C Tables 4.2.6.8 and 6.1.1.4'
N N 0.0061 0.0033 'International Tables Vol C Tables 4.2.6.8 and 6.1.1.4'
O O 0.0106 0.0060 'International Tables Vol C Tables 4.2.6.8 and 6.1.1.4'

loop_
_geom_angle_atom_site_label_1
_geom_angle_atom_site_label_2
_geom_angle_atom_site_label_3
_geom_angle
_geom_angle_site_symmetry_1
_geom_angle_site_symmetry_3
_geom_angle_publ_flag
C10 O1 C1 115.6(2) . . ?
C34 O4 C25 116.2(2) . . ?
C20 N1 C9 120.3(3) . . ?
C20 N1 H1N 119.8 . . ?
C9 N1 H1N 119.8 . . ?
C44 N2 C33 121.0(2) . . ?
C44 N2 H2N 119.5 . . ?
C33 N2 H2N 119.5 . . ?
O1 C1 C2 109.8(3) . . ?
O1 C1 C5 107.4(2) . . ?
C2 C1 C5 103.5(3) . . ?
O1 C1 H1 111.9 . . ?
C2 C1 H1 111.9 . . ?
C5 C1 H1 111.9 . . ?
C1 C2 C3 105.2(3) . . ?
C1 C2 H2A 110.7 . . ?
C3 C2 H2A 110.7 . . ?
C1 C2 H2B 110.7 . . ?
C3 C2 H2B 110.7 . . ?
H2A C2 H2B 108.8 . . ?
C2 C3 C4 106.0(3) . . ?
C2 C3 H3A 110.5 . . ?
C4 C3 H3A 110.5 . . ?
C2 C3 H3B 110.5 . . ?
C4 C3 H3B 110.5 . . ?
H3A C3 H3B 108.7 . . ?
C3 C4 C5 106.4(3) . . ?
C3 C4 H4A 110.4 . . ?
C5 C4 H4A 110.4 . . ?
C3 C4 H4B 110.4 . . ?
C5 C4 H4B 110.4 . . ?
H4A C4 H4B 108.6 . . ?
C1 C5 C6 111.3(2) . . ?
C1 C5 C4 104.0(2) . . ?
C6 C5 C4 111.5(3) . . ?
C1 C5 C9 117.0(3) . . ?
C6 C5 C9 102.7(2) . . ?
C4 C5 C9 110.6(2) . . ?
C5 C6 C7 105.4(3) . . ?
C5 C6 H6A 110.7 . . ?
C7 C6 H6A 110.7 . . ?
C5 C6 H6B 110.7 . . ?
C7 C6 H6B 110.7 . . ?
H6A C6 H6B 108.8 . . ?
C8 C7 C6 107.1(3) . . ?
C8 C7 H7A 110.3 . . ?
C6 C7 H7A 110.3 . . ?
C8 C7 H7B 110.3 . . ?
C6 C7 H7B 110.3 . . ?
H7A C7 H7B 108.5 . . ?
C7 C8 C9 105.6(3) . . ?
C7 C8 H8A 110.6 . . ?
C9 C8 H8A 110.6 . . ?
C7 C8 H8B 110.6 . . ?
C9 C8 H8B 110.6 . . ?
H8A C8 H8B 108.8 . . ?
N1 C9 C8 110.8(3) . . ?
N1 C9 C5 111.4(2) . . ?
C8 C9 C5 102.5(3) . . ?
N1 C9 H9 110.6 . . ?
C8 C9 H9 110.6 . . ?
C5 C9 H9 110.6 . . ?
O2 C10 O1 123.6(3) . . ?
O2 C10 C11 125.0(3) . . ?
O1 C10 C11 111.5(2) . . ?
C10 C11 C12 112.8(3) . . ?
C10 C11 C16 111.3(2) . . ?
C12 C11 C16 108.2(3) . . ?
C10 C11 H11 108.1 . . ?
C12 C11 H11 108.1 . . ?
C16 C11 H11 108.1 . . ?
C19 C12 C13 123.5(3) . . ?
C19 C12 C11 125.1(3) . . ?
C13 C12 C11 111.3(3) . . ?
C18 C13 C12 107.1(3) . . ?
C18 C13 C14 107.5(3) . . ?
C12 C13 C14 107.9(3) . . ?
C18 C13 H13 111.4 . . ?
C12 C13 H13 111.4 . . ?
C14 C13 H13 111.4 . . ?
C15 C14 C13 110.3(3) . . ?
C15 C14 H14A 109.6 . . ?
C13 C14 H14A 109.6 . . ?
C15 C14 H14B 109.6 . . ?
C13 C14 H14B 109.6 . . ?
H14A C14 H14B 108.1 . . ?
C14 C15 C16 109.1(3) . . ?
C14 C15 H15A 109.9 . . ?
C16 C15 H15A 109.9 . . ?
C14 C15 H15B 109.9 . . ?
C16 C15 H15B 109.9 . . ?
H15A C15 H15B 108.3 . . ?
C17 C16 C15 107.7(3) . . ?
C17 C16 C11 108.7(3) . . ?
C15 C16 C11 107.0(3) . . ?
C17 C16 H16 111.1 . . ?
C15 C16 H16 111.1 . . ?
C11 C16 H16 111.1 . . ?
C18 C17 C16 114.0(3) . . ?
C18 C17 H17 123.0 . . ?
C16 C17 H17 123.0 . . ?
C17 C18 C13 114.3(3) . . ?
C17 C18 H18 122.9 . . ?
C13 C18 H18 122.9 . . ?
C12 C19 H19A 120.0 . . ?
C12 C19 H19B 120.0 . . ?
H19A C19 H19B 120.0 . . ?
O3 C20 N1 121.2(3) . . ?
O3 C20 C21 121.8(3) . . ?
N1 C20 C21 116.9(3) . . ?
C22 C21 C23 109.0(3) . . ?
C22 C21 C24 109.8(3) . . ?
C23 C21 C24 109.5(4) . . ?
C22 C21 C20 112.4(3) . . ?
C23 C21 C20 108.9(3) . . ?
C24 C21 C20 107.2(3) . . ?
C21 C22 H22A 109.5 . . ?
C21 C22 H22B 109.5 . . ?
H22A C22 H22B 109.5 . . ?
C21 C22 H22C 109.5 . . ?
H22A C22 H22C 109.5 . . ?
H22B C22 H22C 109.5 . . ?
C21 C23 H23A 109.5 . . ?
C21 C23 H23B 109.5 . . ?
H23A C23 H23B 109.5 . . ?
C21 C23 H23C 109.5 . . ?
H23A C23 H23C 109.5 . . ?
H23B C23 H23C 109.5 . . ?
C21 C24 H24A 109.5 . . ?
C21 C24 H24B 109.5 . . ?
H24A C24 H24B 109.5 . . ?
C21 C24 H24C 109.5 . . ?
H24A C24 H24C 109.5 . . ?
H24B C24 H24C 109.5 . . ?
O4 C25 C26 109.6(3) . . ?
O4 C25 C29 106.6(2) . . ?
C26 C25 C29 104.0(3) . . ?
O4 C25 H25 112.1 . . ?
C26 C25 H25 112.1 . . ?
C29 C25 H25 112.1 . . ?
C25 C26 C27 105.5(3) . . ?
C25 C26 H26A 110.6 . . ?
C27 C26 H26A 110.6 . . ?
C25 C26 H26B 110.6 . . ?
C27 C26 H26B 110.6 . . ?
H26A C26 H26B 108.8 . . ?
C26 C27 C28 105.9(3) . . ?
C26 C27 H27A 110.6 . . ?
C28 C27 H27A 110.6 . . ?
C26 C27 H27B 110.6 . . ?
C28 C27 H27B 110.6 . . ?
H27A C27 H27B 108.7 . . ?
C29 C28 C27 105.8(2) . . ?
C29 C28 H28A 110.6 . . ?
C27 C28 H28A 110.6 . . ?
C29 C28 H28B 110.6 . . ?
C27 C28 H28B 110.6 . . ?
H28A C28 H28B 108.7 . . ?
C25 C29 C28 102.8(2) . . ?
C25 C29 C33 117.6(2) . . ?
C28 C29 C33 111.4(2) . . ?
C25 C29 C30 110.4(2) . . ?
C28 C29 C30 111.2(3) . . ?
C33 C29 C30 103.6(3) . . ?
C31 C30 C29 106.2(3) . . ?
C31 C30 H30A 110.5 . . ?
C29 C30 H30A 110.5 . . ?
C31 C30 H30B 110.5 . . ?
C29 C30 H30B 110.5 . . ?
H30A C30 H30B 108.7 . . ?
C30 C31 C32 107.1(3) . . ?
C30 C31 H31A 110.3 . . ?
C32 C31 H31A 110.3 . . ?
C30 C31 H31B 110.3 . . ?
C32 C31 H31B 110.3 . . ?
H31A C31 H31B 108.6 . . ?
C31 C32 C33 104.6(3) . . ?
C31 C32 H32A 110.8 . . ?
C33 C32 H32A 110.8 . . ?
C31 C32 H32B 110.8 . . ?
C33 C32 H32B 110.8 . . ?
H32A C32 H32B 108.9 . . ?
N2 C33 C32 111.6(3) . . ?
N2 C33 C29 111.6(2) . . ?
C32 C33 C29 102.4(2) . . ?
N2 C33 H33 110.3 . . ?
C32 C33 H33 110.3 . . ?
C29 C33 H33 110.3 . . ?
O5 C34 O4 123.5(3) . . ?
O5 C34 C35 125.8(3) . . ?
O4 C34 C35 110.7(2) . . ?
C34 C35 C36 112.4(3) . . ?
C34 C35 C40 111.2(2) . . ?
C36 C35 C40 108.1(3) . . ?
C34 C35 H35 108.3 . . ?
C36 C35 H35 108.3 . . ?
C40 C35 H35 108.3 . . ?
C43 C36 C37 123.0(3) . . ?
C43 C36 C35 125.1(3) . . ?
C37 C36 C35 111.9(3) . . ?
C42 C37 C36 107.2(3) . . ?
C42 C37 C38 107.5(3) . . ?
C36 C37 C38 107.0(3) . . ?
C42 C37 H37 111.6 . . ?
C36 C37 H37 111.6 . . ?
C38 C37 H37 111.6 . . ?
C39 C38 C37 110.0(3) . . ?
C39 C38 H38A 109.7 . . ?
C37 C38 H38A 109.7 . . ?
C39 C38 H38B 109.7 . . ?
C37 C38 H38B 109.7 . . ?
H38A C38 H38B 108.2 . . ?
C38 C39 C40 109.8(3) . . ?
C38 C39 H39A 109.7 . . ?
C40 C39 H39A 109.7 . . ?
C38 C39 H39B 109.7 . . ?
C40 C39 H39B 109.7 . . ?
H39A C39 H39B 108.2 . . ?
C41 C40 C39 108.5(3) . . ?
C41 C40 C35 108.0(3) . . ?
C39 C40 C35 106.6(3) . . ?
C41 C40 H40 111.2 . . ?
C39 C40 H40 111.2 . . ?
C35 C40 H40 111.2 . . ?
C42 C41 C40 113.7(3) . . ?
C42 C41 H41 123.2 . . ?
C40 C41 H41 123.2 . . ?
C41 C42 C37 114.7(3) . . ?
C41 C42 H42 122.6 . . ?
C37 C42 H42 122.6 . . ?
C36 C43 H43A 120.0 . . ?
C36 C43 H43B 120.0 . . ?
H43A C43 H43B 120.0 . . ?
O6 C44 N2 121.6(3) . . ?
O6 C44 C45 121.5(3) . . ?
N2 C44 C45 116.8(3) . . ?
C46 C45 C47 109.1(3) . . ?
C46 C45 C44 113.1(3) . . ?
C47 C45 C44 109.3(3) . . ?
C46 C45 C48 109.6(3) . . ?
C47 C45 C48 109.8(3) . . ?
C44 C45 C48 105.9(3) . . ?
C45 C46 H46A 109.5 . . ?
C45 C46 H46B 109.5 . . ?
H46A C46 H46B 109.5 . . ?
C45 C46 H46C 109.5 . . ?
H46A C46 H46C 109.5 . . ?
H46B C46 H46C 109.5 . . ?
C45 C47 H47A 109.5 . . ?
C45 C47 H47B 109.5 . . ?
H47A C47 H47B 109.5 . . ?
C45 C47 H47C 109.5 . . ?
H47A C47 H47C 109.5 . . ?
H47B C47 H47C 109.5 . . ?
C45 C48 H48A 109.5 . . ?
C45 C48 H48B 109.5 . . ?
H48A C48 H48B 109.5 . . ?
C45 C48 H48C 109.5 . . ?
H48A C48 H48C 109.5 . . ?
H48B C48 H48C 109.5 . . ?

loop_
_geom_bond_atom_site_label_1
_geom_bond_atom_site_label_2
_geom_bond_distance
_geom_bond_site_symmetry_2
_geom_bond_publ_flag
O1 C10 1.346(4) . ?
O1 C1 1.458(3) . ?
O2 C10 1.205(4) . ?
O3 C20 1.228(4) . ?
O4 C34 1.343(3) . ?
O4 C25 1.458(3) . ?
O5 C34 1.203(4) . ?
O6 C44 1.228(4) . ?
N1 C20 1.351(4) . ?
N1 C9 1.471(4) . ?
N1 H1N 0.8800 . ?
N2 C44 1.348(4) . ?
N2 C33 1.463(4) . ?
N2 H2N 0.8800 . ?
C1 C2 1.525(5) . ?
C1 C5 1.529(4) . ?
C1 H1 1.0000 . ?
C2 C3 1.533(5) . ?
C2 H2A 0.9900 . ?
C2 H2B 0.9900 . ?
C3 C4 1.539(5) . ?
C3 H3A 0.9900 . ?
C3 H3B 0.9900 . ?
C4 C5 1.544(4) . ?
C4 H4A 0.9900 . ?
C4 H4B 0.9900 . ?
C5 C6 1.530(4) . ?
C5 C9 1.545(4) . ?
C6 C7 1.534(5) . ?
C6 H6A 0.9900 . ?
C6 H6B 0.9900 . ?
C7 C8 1.510(5) . ?
C7 H7A 0.9900 . ?
C7 H7B 0.9900 . ?
C8 C9 1.540(4) . ?
C8 H8A 0.9900 . ?
C8 H8B 0.9900 . ?
C9 H9 1.0000 . ?
C10 C11 1.513(4) . ?
C11 C12 1.528(4) . ?
C11 C16 1.557(4) . ?
C11 H11 1.0000 . ?
C12 C19 1.328(5) . ?
C12 C13 1.513(5) . ?
C13 C18 1.508(5) . ?
C13 C14 1.535(6) . ?
C13 H13 1.0000 . ?
C14 C15 1.533(6) . ?
C14 H14A 0.9900 . ?
C14 H14B 0.9900 . ?
C15 C16 1.535(5) . ?
C15 H15A 0.9900 . ?
C15 H15B 0.9900 . ?
C16 C17 1.506(5) . ?
C16 H16 1.0000 . ?
C17 C18 1.336(5) . ?
C17 H17 0.9500 . ?
C18 H18 0.9500 . ?
C19 H19A 0.9500 . ?
C19 H19B 0.9500 . ?
C20 C21 1.539(4) . ?
C21 C22 1.528(5) . ?
C21 C23 1.531(5) . ?
C21 C24 1.533(5) . ?
C22 H22A 0.9800 . ?
C22 H22B 0.9800 . ?
C22 H22C 0.9800 . ?
C23 H23A 0.9800 . ?
C23 H23B 0.9800 . ?
C23 H23C 0.9800 . ?
C24 H24A 0.9800 . ?
C24 H24B 0.9800 . ?
C24 H24C 0.9800 . ?
C25 C26 1.518(5) . ?
C25 C29 1.525(4) . ?
C25 H25 1.0000 . ?
C26 C27 1.540(5) . ?
C26 H26A 0.9900 . ?
C26 H26B 0.9900 . ?
C27 C28 1.540(5) . ?
C27 H27A 0.9900 . ?
C27 H27B 0.9900 . ?
C28 C29 1.537(4) . ?
C28 H28A 0.9900 . ?
C28 H28B 0.9900 . ?
C29 C33 1.538(4) . ?
C29 C30 1.546(4) . ?
C30 C31 1.517(5) . ?
C30 H30A 0.9900 . ?
C30 H30B 0.9900 . ?
C31 C32 1.521(6) . ?
C31 H31A 0.9900 . ?
C31 H31B 0.9900 . ?
C32 C33 1.535(4) . ?
C32 H32A 0.9900 . ?
C32 H32B 0.9900 . ?
C33 H33 1.0000 . ?
C34 C35 1.508(4) . ?
C35 C36 1.525(4) . ?
C35 C40 1.551(4) . ?
C35 H35 1.0000 . ?
C36 C43 1.331(5) . ?
C36 C37 1.515(5) . ?
C37 C42 1.503(5) . ?
C37 C38 1.547(6) . ?
C37 H37 1.0000 . ?
C38 C39 1.524(6) . ?
C38 H38A 0.9900 . ?
C38 H38B 0.9900 . ?
C39 C40 1.541(5) . ?
C39 H39A 0.9900 . ?
C39 H39B 0.9900 . ?
C40 C41 1.510(5) . ?
C40 H40 1.0000 . ?
C41 C42 1.339(5) . ?
C41 H41 0.9500 . ?
C42 H42 0.9500 . ?
C43 H43A 0.9500 . ?
C43 H43B 0.9500 . ?
C44 C45 1.540(4) . ?
C45 C46 1.529(4) . ?
C45 C47 1.530(5) . ?
C45 C48 1.542(5) . ?
C46 H46A 0.9800 . ?
C46 H46B 0.9800 . ?
C46 H46C 0.9800 . ?
C47 H47A 0.9800 . ?
C47 H47B 0.9800 . ?
C47 H47C 0.9800 . ?
C48 H48A 0.9800 . ?
C48 H48B 0.9800 . ?
C48 H48C 0.9800 . ?

loop_
_geom_hbond_atom_site_label_D
_geom_hbond_atom_site_label_H
_geom_hbond_atom_site_label_A
_geom_hbond_distance_DH
_geom_hbond_distance_HA
_geom_hbond_distance_DA
_geom_hbond_angle_DHA
_geom_hbond_site_symmetry_A
N1 H1N O3 0.88 2.55 3.421(3) 171.8 4_566
N2 H2N O6 0.88 2.56 3.434(3) 171.7 4_565

loop_
_geom_torsion_atom_site_label_1
_geom_torsion_atom_site_label_2
_geom_torsion_atom_site_label_3
_geom_torsion_atom_site_label_4
_geom_torsion
_geom_torsion_site_symmetry_1
_geom_torsion_site_symmetry_2
_geom_torsion_site_symmetry_3
_geom_torsion_site_symmetry_4
_geom_torsion_publ_flag
C10 O1 C1 C2 -88.0(3) . . . . ?
C10 O1 C1 C5 160.1(2) . . . . ?
O1 C1 C2 C3 -77.6(3) . . . . ?
C5 C1 C2 C3 36.9(3) . . . . ?
C1 C2 C3 C4 -21.8(4) . . . . ?
C2 C3 C4 C5 -1.4(4) . . . . ?
O1 C1 C5 C6 -161.1(2) . . . . ?
C2 C1 C5 C6 82.7(3) . . . . ?
O1 C1 C5 C4 78.7(3) . . . . ?
C2 C1 C5 C4 -37.4(3) . . . . ?
O1 C1 C5 C9 -43.5(3) . . . . ?
C2 C1 C5 C9 -159.7(3) . . . . ?
C3 C4 C5 C1 24.0(3) . . . . ?
C3 C4 C5 C6 -96.0(3) . . . . ?
C3 C4 C5 C9 150.4(3) . . . . ?
C1 C5 C6 C7 158.7(3) . . . . ?
C4 C5 C6 C7 -85.6(3) . . . . ?
C9 C5 C6 C7 32.8(3) . . . . ?
C5 C6 C7 C8 -12.0(4) . . . . ?
C6 C7 C8 C9 -13.8(4) . . . . ?
C20 N1 C9 C8 -89.0(3) . . . . ?
C20 N1 C9 C5 157.6(3) . . . . ?
C7 C8 C9 N1 -85.0(3) . . . . ?
C7 C8 C9 C5 33.9(3) . . . . ?
C1 C5 C9 N1 -44.5(4) . . . . ?
C6 C5 C9 N1 77.6(3) . . . . ?
C4 C5 C9 N1 -163.3(3) . . . . ?
C1 C5 C9 C8 -163.1(3) . . . . ?
C6 C5 C9 C8 -40.9(3) . . . . ?
C4 C5 C9 C8 78.1(3) . . . . ?
C1 O1 C10 O2 0.5(4) . . . . ?
C1 O1 C10 C11 -178.5(2) . . . . ?
O2 C10 C11 C12 106.2(4) . . . . ?
O1 C10 C11 C12 -74.7(3) . . . . ?
O2 C10 C11 C16 -15.6(4) . . . . ?
O1 C10 C11 C16 163.5(3) . . . . ?
C10 C11 C12 C19 53.9(4) . . . . ?
C16 C11 C12 C19 177.4(3) . . . . ?
C10 C11 C12 C13 -127.9(3) . . . . ?
C16 C11 C12 C13 -4.4(4) . . . . ?
C19 C12 C13 C18 -123.7(4) . . . . ?
C11 C12 C13 C18 58.1(4) . . . . ?
C19 C12 C13 C14 120.9(4) . . . . ?
C11 C12 C13 C14 -57.3(4) . . . . ?
C18 C13 C14 C15 -53.9(4) . . . . ?
C12 C13 C14 C15 61.3(4) . . . . ?
C13 C14 C15 C16 -1.9(5) . . . . ?
C14 C15 C16 C17 56.8(4) . . . . ?
C14 C15 C16 C11 -60.0(4) . . . . ?
C10 C11 C16 C17 72.4(3) . . . . ?
C12 C11 C16 C17 -52.1(3) . . . . ?
C10 C11 C16 C15 -171.6(3) . . . . ?
C12 C11 C16 C15 64.0(3) . . . . ?
C15 C16 C17 C18 -57.8(4) . . . . ?
C11 C16 C17 C18 57.8(4) . . . . ?
C16 C17 C18 C13 -1.2(5) . . . . ?
C12 C13 C18 C17 -57.4(4) . . . . ?
C14 C13 C18 C17 58.3(4) . . . . ?
C9 N1 C20 O3 4.3(5) . . . . ?
C9 N1 C20 C21 -172.2(3) . . . . ?
O3 C20 C21 C22 140.9(3) . . . . ?
N1 C20 C21 C22 -42.7(4) . . . . ?
O3 C20 C21 C23 20.0(4) . . . . ?
N1 C20 C21 C23 -163.5(3) . . . . ?
O3 C20 C21 C24 -98.4(4) . . . . ?
N1 C20 C21 C24 78.1(4) . . . . ?
C34 O4 C25 C26 87.1(3) . . . . ?
C34 O4 C25 C29 -161.0(2) . . . . ?
O4 C25 C26 C27 79.8(3) . . . . ?
C29 C25 C26 C27 -33.9(3) . . . . ?
C25 C26 C27 C28 13.9(4) . . . . ?
C26 C27 C28 C29 11.2(4) . . . . ?
O4 C25 C29 C28 -75.3(3) . . . . ?
C26 C25 C29 C28 40.4(3) . . . . ?
O4 C25 C29 C33 47.4(3) . . . . ?
C26 C25 C29 C33 163.2(3) . . . . ?
O4 C25 C29 C30 166.0(2) . . . . ?
C26 C25 C29 C30 -78.3(3) . . . . ?
C27 C28 C29 C25 -31.7(3) . . . . ?
C27 C28 C29 C33 -158.5(3) . . . . ?
C27 C28 C29 C30 86.5(3) . . . . ?
C25 C29 C30 C31 -152.0(3) . . . . ?
C28 C29 C30 C31 94.6(4) . . . . ?
C33 C29 C30 C31 -25.2(4) . . . . ?
C29 C30 C31 C32 1.7(5) . . . . ?
C30 C31 C32 C33 22.6(4) . . . . ?
C44 N2 C33 C32 93.0(3) . . . . ?
C44 N2 C33 C29 -153.1(3) . . . . ?
C31 C32 C33 N2 81.5(4) . . . . ?
C31 C32 C33 C29 -38.0(4) . . . . ?
C25 C29 C33 N2 41.3(3) . . . . ?
C28 C29 C33 N2 159.5(3) . . . . ?
C30 C29 C33 N2 -80.8(3) . . . . ?
C25 C29 C33 C32 160.8(3) . . . . ?
C28 C29 C33 C32 -81.0(3) . . . . ?
C30 C29 C33 C32 38.7(3) . . . . ?
C25 O4 C34 O5 5.1(4) . . . . ?
C25 O4 C34 C35 -176.4(2) . . . . ?
O5 C34 C35 C36 -109.1(4) . . . . ?
O4 C34 C35 C36 72.5(3) . . . . ?
O5 C34 C35 C40 12.3(5) . . . . ?
O4 C34 C35 C40 -166.1(3) . . . . ?
C34 C35 C36 C43 -57.4(4) . . . . ?
C40 C35 C36 C43 179.5(3) . . . . ?
C34 C35 C36 C37 124.4(3) . . . . ?
C40 C35 C36 C37 1.3(4) . . . . ?
C43 C36 C37 C42 126.1(4) . . . . ?
C35 C36 C37 C42 -55.7(4) . . . . ?
C43 C36 C37 C38 -118.7(4) . . . . ?
C35 C36 C37 C38 59.5(4) . . . . ?
C42 C37 C38 C39 55.3(4) . . . . ?
C36 C37 C38 C39 -59.7(4) . . . . ?
C37 C38 C39 C40 -0.7(4) . . . . ?
C38 C39 C40 C41 -54.4(4) . . . . ?
C38 C39 C40 C35 61.7(4) . . . . ?
C34 C35 C40 C41 -69.5(3) . . . . ?
C36 C35 C40 C41 54.3(3) . . . . ?
C34 C35 C40 C39 174.1(3) . . . . ?
C36 C35 C40 C39 -62.0(3) . . . . ?
C39 C40 C41 C42 56.9(4) . . . . ?
C35 C40 C41 C42 -58.2(4) . . . . ?
C40 C41 C42 C37 0.8(5) . . . . ?
C36 C37 C42 C41 56.8(5) . . . . ?
C38 C37 C42 C41 -57.9(4) . . . . ?
C33 N2 C44 O6 -4.3(5) . . . . ?
C33 N2 C44 C45 172.8(3) . . . . ?
O6 C44 C45 C46 -141.2(3) . . . . ?
N2 C44 C45 C46 41.7(4) . . . . ?
O6 C44 C45 C47 -19.4(4) . . . . ?
N2 C44 C45 C47 163.6(3) . . . . ?
O6 C44 C45 C48 98.8(4) . . . . ?
N2 C44 C45 C48 -78.3(3) . . . . ?
